data_7248207
loop_
_publ_author_name
'Guo, Tao'
'Hu, Penghua'
'Li, Jiaxin'
'Zhou, Yujia'
'Zhang, Panke'
'Zhao, Yunhui'
'Zhu, Congjun'

_publ_section_title
;
 Synthesis of the dibenzo[b,d]azepine skeleton via a catalyst-free ring
 expansion domino reaction
;
_journal_issue 7
_journal_name_full 'Green Chemistry'
_journal_page_first 3786
_journal_page_last 3790
_journal_paper_doi 10.1039/D3GC04626E
_journal_volume 26
_journal_year 2024
_chemical_formula_sum 'C24 H17 N'
_chemical_formula_weight 319.38
_space_group_crystal_system monoclinic
_space_group_IT_number 14
_space_group_name_Hall '-P 2yn'
_space_group_name_H-M_alt 'P 1 21/n 1'
_atom_sites_solution_hydrogens geom
_audit_update_record
;
2023-06-24 deposited with the CCDC.	2024-02-21 downloaded from the CCDC.
;
_cell_angle_alpha 90
_cell_angle_beta 90.6590(10)
_cell_angle_gamma 90
_cell_formula_units_Z 4
_cell_length_a 8.2109(2)
_cell_length_b 13.5877(3)
_cell_length_c 15.4845(3)
_cell_measurement_reflns_used 7474
_cell_measurement_temperature 303.(2)
_cell_measurement_theta_max 65.1367
_cell_measurement_theta_min 3.2525
_cell_volume 1727.45(7)
_computing_cell_refinement 'SAINT V8.40B (Bruker Nano, Inc., 2019)'
_computing_data_reduction 'SAINT V8.40B (Bruker Nano, Inc., 2019)'
_computing_molecular_graphics 'shelXle (C.B. Huebschle, rev 1230)'
_computing_structure_refinement 'SHELXL-2018/3 (Sheldrick, 2018)'
_computing_structure_solution 'SHELXT 2018/2 (Sheldrick, 2018)'
_diffrn_ambient_temperature 303.(2)
_diffrn_detector_area_resol_mean 7.3910
_diffrn_measured_fraction_theta_full 0.999
_diffrn_measured_fraction_theta_max 0.999
_diffrn_measurement_device_type 'd8 venture'
_diffrn_radiation_type 'cu k\a'
_diffrn_radiation_wavelength 1.54178
_diffrn_reflns_av_R_equivalents 0.1208
_diffrn_reflns_av_unetI/netI 0.0754
_diffrn_reflns_limit_h_max 9
_diffrn_reflns_limit_h_min -9
_diffrn_reflns_limit_k_max 15
_diffrn_reflns_limit_k_min -15
_diffrn_reflns_limit_l_max 18
_diffrn_reflns_limit_l_min -18
_diffrn_reflns_number 15879
_diffrn_reflns_theta_full 65.13
_diffrn_reflns_theta_max 65.13
_diffrn_reflns_theta_min 4.33
_exptl_absorpt_coefficient_mu 0.542
_exptl_absorpt_correction_T_max 0.90
_exptl_absorpt_correction_T_min 0.75
_exptl_absorpt_correction_type multi-scan
_exptl_absorpt_process_details
;
Krause, L., Herbst-Irmer, R., Sheldrick, G. M., Stalke, D. (2015).
"Comparison of silver and molybdenum microfocus X-ray sources for
single-crystal structure determination"
J. Appl. Cryst. 48, 3-10.
doi:10.1107/S1600576714022985
;
_exptl_crystal_colour 'clear light colourless'
_exptl_crystal_density_diffrn 1.228
_exptl_crystal_density_method 'not measured'
_exptl_crystal_description block
_exptl_crystal_F_000 672
_exptl_crystal_size_max 0.300
_exptl_crystal_size_mid 0.230
_exptl_crystal_size_min 0.210
_refine_diff_density_max 0.098
_refine_diff_density_min -0.157
_refine_ls_extinction_method none
_refine_ls_goodness_of_fit_ref 1.039
_refine_ls_hydrogen_treatment constr
_refine_ls_matrix_type full
_refine_ls_number_parameters 226
_refine_ls_number_reflns 2942
_refine_ls_number_restraints 0
_refine_ls_restrained_S_all 1.039
_refine_ls_R_factor_all 0.0722
_refine_ls_R_factor_gt 0.0416
_refine_ls_shift/su_max 0.000
_refine_ls_shift/su_mean 0.000
_refine_ls_structure_factor_coef Fsqd
_refine_ls_weighting_details 'w=1/[\s^2^(Fo^2^)+(0.0500P)^2^+0.1230P] where P=(Fo^2^+2Fc^2^)/3'
_refine_ls_weighting_scheme calc
_refine_ls_wR_factor_gt 0.1049
_refine_ls_wR_factor_ref 0.1161
_reflns_Friedel_coverage 0.000
_reflns_number_gt 1997
_reflns_number_total 2942
_reflns_threshold_expression 'I > 2\s(I)'
_cod_data_source_file d3gc04626e2.cif
_cod_data_source_block 20230412_GTH_319_A_1
_cod_depositor_comments
;
The following automatic conversions were performed:

data item '_exptl_absorpt_correction_type' value 'Multi-Scan' was
changed to 'multi-scan' in accordance with the
/home/data/users/saulius/crontab/automatic-downloads/rss-feeds/RSC/lib/dictionaries/cif_core.dic
dictionary named 'cif_core.dic' version 2.4.2 last updated on
2011-04-26.

Automatic conversion script
Id: cif_fix_values 8170 2020-07-09 18:12:32Z antanas 

 Adding full bibliography for 7248207.cif.
;
_cod_database_code 7248207

loop_
_space_group_symop_operation_xyz
'x, y, z'
'-x+1/2, y+1/2, -z+1/2'
'-x, -y, -z'
'x-1/2, -y-1/2, z-1/2'

loop_
_atom_site_type_symbol
_atom_site_label
_atom_site_fract_x
_atom_site_fract_y
_atom_site_fract_z
_atom_site_U_iso_or_equiv
_atom_site_adp_type
_atom_site_calc_flag
_atom_site_refinement_flags_adp
_atom_site_refinement_flags_occupancy
_atom_site_refinement_flags_posn
_atom_site_occupancy
_atom_site_disorder_assembly
_atom_site_disorder_group
N N1 0.3500(2) 0.80067(12) 0.57826(14) 0.0747(5) Uani d . . . 1 . .
C C1 0.7674(3) 0.91085(19) 0.46351(16) 0.0884(7) Uani d . . . 1 . .
H H1 0.765624 0.973496 0.439314 0.106000 Uiso calc U . R 1 . .
C C2 0.6296(3) 0.87424(16) 0.50042(15) 0.0760(6) Uani d . . . 1 . .
H H7 0.535570 0.912382 0.501377 0.091000 Uiso calc U . R 1 . .
C C3 0.6286(2) 0.77902(13) 0.53714(12) 0.0576(4) Uani d . . . 1 . .
C C4 0.7726(2) 0.72205(13) 0.53344(11) 0.0543(4) Uani d . . . 1 . .
C C5 0.7734(2) 0.62675(13) 0.57065(11) 0.0521(4) Uani d . . . 1 . .
H H14 0.867999 0.589236 0.568731 0.062000 Uiso calc U . R 1 . .
C C6 0.63855(19) 0.58861(12) 0.60927(9) 0.0467(4) Uani d . . . 1 . .
C C7 0.65343(17) 0.49129(13) 0.65371(10) 0.0480(4) Uani d . . . 1 . .
C C8 0.6270(2) 0.48385(15) 0.74243(11) 0.0565(4) Uani d . . . 1 . .
H H10 0.592583 0.538781 0.773068 0.068000 Uiso calc U . R 1 . .
C C9 0.6514(2) 0.39576(18) 0.78507(13) 0.0668(5) Uani d . . . 1 . .
H H13 0.635960 0.392228 0.844396 0.080000 Uiso calc U . R 1 . .
C C10 0.6985(2) 0.31301(16) 0.74034(15) 0.0717(6) Uani d . . . 1 . .
H H2 0.713707 0.253658 0.769229 0.086000 Uiso calc U . R 1 . .
C C11 0.0678(2) 0.50921(18) 0.71941(14) 0.0719(6) Uani d . . . 1 . .
H H3 -0.021071 0.478376 0.744423 0.086000 Uiso calc U . R 1 . .
C C12 0.1119(2) 0.60294(18) 0.74469(15) 0.0719(5) Uani d . . . 1 . .
H H4 0.050769 0.635841 0.785824 0.086000 Uiso calc U . R 1 . .
C C13 0.2468(2) 0.64852(15) 0.70918(13) 0.0592(4) Uani d . . . 1 . .
C C14 0.34190(19) 0.59912(12) 0.64895(10) 0.0494(4) Uani d . . . 1 . .
C C15 0.2928(2) 0.50464(13) 0.62316(11) 0.0543(4) Uani d . . . 1 . .
H H6 0.353510 0.470606 0.582563 0.065000 Uiso calc U . R 1 . .
C C16 0.1560(2) 0.46160(15) 0.65709(13) 0.0643(5) Uani d . . . 1 . .
H H5 0.122895 0.399889 0.637722 0.077000 Uiso calc U . R 1 . .
C C17 0.4906(2) 0.64434(12) 0.61293(10) 0.0485(4) Uani d . . . 1 . .
C C18 0.4887(2) 0.73946(13) 0.57926(12) 0.0561(4) Uani d . . . 1 . .
C C19 0.9098(4) 0.85590(19) 0.46159(15) 0.0832(7) Uani d . . . 1 . .
H H8 1.003050 0.882340 0.437130 0.100000 Uiso calc U . R 1 . .
C C20 0.9135(3) 0.76330(17) 0.49548(13) 0.0690(5) Uani d . . . 1 . .
H H9 1.009257 0.726826 0.493698 0.083000 Uiso calc U . R 1 . .
C C21 0.7229(3) 0.31870(15) 0.65226(15) 0.0712(5) Uani d . . . 1 . .
H H12 0.753033 0.262903 0.621547 0.085000 Uiso calc U . R 1 . .
C C22 0.7023(2) 0.40764(14) 0.60993(12) 0.0598(4) Uani d . . . 1 . .
H H11 0.721761 0.411315 0.550961 0.072000 Uiso calc U . R 1 . .
C C23 0.2636(3) 0.80829(16) 0.64560(19) 0.0826(7) Uani d . . . 1 . .
H H15 0.175791 0.851494 0.642982 0.099000 Uiso calc U . R 1 . .
C C24 0.2902(3) 0.75431(17) 0.72820(16) 0.0768(6) Uani d . . . 1 . .
H H17 0.221113 0.780625 0.773042 0.092000 Uiso calc U . R 1 . .
H H16 0.402942 0.759617 0.747030 0.092000 Uiso calc U . R 1 . .

loop_
_atom_site_aniso_label
_atom_site_aniso_U_11
_atom_site_aniso_U_22
_atom_site_aniso_U_33
_atom_site_aniso_U_12
_atom_site_aniso_U_13
_atom_site_aniso_U_23
N1 0.0635(9) 0.0489(9) 0.1114(14) 0.0059(8) -0.0111(9) 0.0110(9)
C1 0.1147(19) 0.0635(13) 0.0869(15) -0.0166(14) -0.0038(14) 0.0229(12)
C2 0.0877(14) 0.0536(11) 0.0864(14) -0.0051(10) -0.0119(11) 0.0162(10)
C3 0.0712(10) 0.0454(9) 0.0559(9) -0.0051(8) -0.0101(8) 0.0027(8)
C4 0.0668(10) 0.0511(9) 0.0452(8) -0.0062(8) 0.0018(7) -0.0018(7)
C5 0.0589(9) 0.0496(9) 0.0478(8) 0.0032(8) 0.0038(7) -0.0017(7)
C6 0.0549(8) 0.0432(8) 0.0420(7) 0.0007(7) -0.0030(6) -0.0029(6)
C7 0.0457(7) 0.0505(9) 0.0478(8) 0.0020(7) -0.0014(6) 0.0036(7)
C8 0.0497(8) 0.0692(11) 0.0506(8) 0.0054(8) 0.0016(6) 0.0045(9)
C9 0.0525(9) 0.0898(15) 0.0580(10) 0.0010(10) 0.0031(7) 0.0269(11)
C10 0.0626(10) 0.0664(12) 0.0861(14) 0.0013(10) 0.0016(10) 0.0330(12)
C11 0.0515(9) 0.0777(14) 0.0864(13) -0.0071(10) -0.0056(9) 0.0193(12)
C12 0.0523(9) 0.0857(15) 0.0776(13) 0.0083(10) 0.0038(9) 0.0037(12)
C13 0.0517(8) 0.0593(11) 0.0664(10) 0.0056(8) -0.0054(8) -0.0063(9)
C14 0.0486(8) 0.0477(9) 0.0515(8) 0.0010(7) -0.0097(6) 0.0011(7)
C15 0.0565(9) 0.0489(9) 0.0572(9) 0.0001(8) -0.0134(7) 0.0030(8)
C16 0.0593(10) 0.0542(10) 0.0791(12) -0.0071(9) -0.0166(9) 0.0133(10)
C17 0.0541(8) 0.0429(8) 0.0484(8) -0.0002(7) -0.0072(6) -0.0025(7)
C18 0.0564(9) 0.0465(9) 0.0652(10) 0.0010(8) -0.0110(7) -0.0008(8)
C19 0.1012(16) 0.0766(14) 0.0722(13) -0.0233(14) 0.0154(12) 0.0105(12)
C20 0.0812(12) 0.0667(12) 0.0595(11) -0.0127(10) 0.0160(9) -0.0008(10)
C21 0.0763(12) 0.0517(10) 0.0859(14) 0.0099(9) 0.0048(10) 0.0104(10)
C22 0.0693(10) 0.0517(10) 0.0585(10) 0.0079(9) 0.0049(8) 0.0047(8)
C23 0.0633(11) 0.0511(11) 0.133(2) 0.0107(10) -0.0004(13) -0.0068(13)
C24 0.0631(10) 0.0697(13) 0.0978(16) 0.0066(10) 0.0056(10) -0.0278(13)

loop_
_atom_type_symbol
_atom_type_description
_atom_type_scat_dispersion_real
_atom_type_scat_dispersion_imag
_atom_type_scat_source
C C 0.0181 0.0091 'International Tables Vol C Tables 4.2.6.8 and 6.1.1.4'
H H 0.0000 0.0000 'International Tables Vol C Tables 4.2.6.8 and 6.1.1.4'
N N 0.0311 0.0180 'International Tables Vol C Tables 4.2.6.8 and 6.1.1.4'

loop_
_geom_angle_atom_site_label_1
_geom_angle_atom_site_label_2
_geom_angle_atom_site_label_3
_geom_angle_site_symmetry_1
_geom_angle_site_symmetry_3
_geom_angle
_geom_angle_publ_flag
C23 N1 C18 . . 119.8(2) ?
C2 C1 C19 . . 121.0(2) ?
C2 C1 H1 . . 119.500000 ?
C19 C1 H1 . . 119.500000 ?
C1 C2 C3 . . 120.7(2) ?
C1 C2 H7 . . 119.700000 ?
C3 C2 H7 . . 119.700000 ?
C2 C3 C4 . . 118.39(18) ?
C2 C3 C18 . . 122.38(19) ?
C4 C3 C18 . . 119.21(16) ?
C3 C4 C5 . . 118.88(16) ?
C3 C4 C20 . . 119.11(18) ?
C5 C4 C20 . . 121.97(18) ?
C6 C5 C4 . . 121.65(16) ?
C6 C5 H14 . . 119.200000 ?
C4 C5 H14 . . 119.200000 ?
C5 C6 C17 . . 120.54(15) ?
C5 C6 C7 . . 118.33(14) ?
C17 C6 C7 . . 120.94(14) ?
C22 C7 C8 . . 118.11(16) ?
C22 C7 C6 . . 121.54(13) ?
C8 C7 C6 . . 120.25(15) ?
C9 C8 C7 . . 120.64(18) ?
C9 C8 H10 . . 119.700000 ?
C7 C8 H10 . . 119.700000 ?
C10 C9 C8 . . 120.46(17) ?
C10 C9 H13 . . 119.800000 ?
C8 C9 H13 . . 119.800000 ?
C9 C10 C21 . . 119.65(18) ?
C9 C10 H2 . . 120.200000 ?
C21 C10 H2 . . 120.200000 ?
C16 C11 C12 . . 119.68(19) ?
C16 C11 H3 . . 120.200000 ?
C12 C11 H3 . . 120.200000 ?
C11 C12 C13 . . 120.5(2) ?
C11 C12 H4 . . 119.800000 ?
C13 C12 H4 . . 119.800000 ?
C12 C13 C14 . . 120.36(18) ?
C12 C13 C24 . . 122.38(19) ?
C14 C13 C24 . . 117.12(17) ?
C13 C14 C15 . . 117.99(16) ?
C13 C14 C17 . . 121.48(15) ?
C15 C14 C17 . . 120.53(15) ?
C16 C15 C14 . . 120.91(18) ?
C16 C15 H6 . . 119.500000 ?
C14 C15 H6 . . 119.500000 ?
C11 C16 C15 . . 120.44(18) ?
C11 C16 H5 . . 119.800000 ?
C15 C16 H5 . . 119.800000 ?
C18 C17 C6 . . 118.76(16) ?
C18 C17 C14 . . 121.31(15) ?
C6 C17 C14 . . 119.88(14) ?
C17 C18 N1 . . 123.80(17) ?
C17 C18 C3 . . 120.87(17) ?
N1 C18 C3 . . 115.19(17) ?
C20 C19 C1 . . 120.2(2) ?
C20 C19 H8 . . 119.900000 ?
C1 C19 H8 . . 119.900000 ?
C19 C20 C4 . . 120.6(2) ?
C19 C20 H9 . . 119.700000 ?
C4 C20 H9 . . 119.700000 ?
C10 C21 C22 . . 119.8(2) ?
C10 C21 H12 . . 120.100000 ?
C22 C21 H12 . . 120.100000 ?
C21 C22 C7 . . 121.26(17) ?
C21 C22 H11 . . 119.400000 ?
C7 C22 H11 . . 119.400000 ?
N1 C23 C24 . . 125.9(2) ?
N1 C23 H15 . . 117.100000 ?
C24 C23 H15 . . 117.100000 ?
C23 C24 C13 . . 105.64(19) ?
C23 C24 H17 . . 110.600000 ?
C13 C24 H17 . . 110.600000 ?
C23 C24 H16 . . 110.600000 ?
C13 C24 H16 . . 110.600000 ?
H17 C24 H16 . . 108.700000 ?

loop_
_geom_bond_atom_site_label_1
_geom_bond_atom_site_label_2
_geom_bond_site_symmetry_2
_geom_bond_distance
_geom_bond_publ_flag
N1 C23 . 1.272(3) ?
N1 C18 . 1.411(2) ?
C1 C2 . 1.367(3) ?
C1 C19 . 1.388(4) ?
C1 H1 . 0.930000 ?
C2 C3 . 1.413(3) ?
C2 H7 . 0.930000 ?
C3 C4 . 1.415(3) ?
C3 C18 . 1.431(3) ?
C4 C5 . 1.417(3) ?
C4 C20 . 1.419(3) ?
C5 C6 . 1.366(2) ?
C5 H14 . 0.930000 ?
C6 C17 . 1.433(2) ?
C6 C7 . 1.495(2) ?
C7 C22 . 1.385(2) ?
C7 C8 . 1.397(2) ?
C8 C9 . 1.380(3) ?
C8 H10 . 0.930000 ?
C9 C10 . 1.378(3) ?
C9 H13 . 0.930000 ?
C10 C21 . 1.383(3) ?
C10 H2 . 0.930000 ?
C11 C16 . 1.375(3) ?
C11 C12 . 1.379(3) ?
C11 H3 . 0.930000 ?
C12 C13 . 1.388(3) ?
C12 H4 . 0.930000 ?
C13 C14 . 1.395(2) ?
C13 C24 . 1.509(3) ?
C14 C15 . 1.402(2) ?
C14 C17 . 1.482(2) ?
C15 C16 . 1.376(3) ?
C15 H6 . 0.930000 ?
C16 H5 . 0.930000 ?
C17 C18 . 1.394(2) ?
C19 C20 . 1.364(3) ?
C19 H8 . 0.930000 ?
C20 H9 . 0.930000 ?
C21 C22 . 1.384(3) ?
C21 H12 . 0.930000 ?
C22 H11 . 0.930000 ?
C23 C24 . 1.488(4) ?
C23 H15 . 0.930000 ?
C24 H17 . 0.970000 ?
C24 H16 . 0.970000 ?

loop_
_geom_torsion_atom_site_label_1
_geom_torsion_atom_site_label_2
_geom_torsion_atom_site_label_3
_geom_torsion_atom_site_label_4
_geom_torsion_site_symmetry_1
_geom_torsion_site_symmetry_2
_geom_torsion_site_symmetry_3
_geom_torsion_site_symmetry_4
_geom_torsion
_geom_torsion_publ_flag
C19 C1 C2 C3 . . . . -0.4(4) ?
C1 C2 C3 C4 . . . . -1.0(3) ?
C1 C2 C3 C18 . . . . 177.6(2) ?
C2 C3 C4 C5 . . . . 179.52(17) ?
C18 C3 C4 C5 . . . . 0.8(3) ?
C2 C3 C4 C20 . . . . 1.8(3) ?
C18 C3 C4 C20 . . . . -176.89(17) ?
C3 C4 C5 C6 . . . . 0.4(3) ?
C20 C4 C5 C6 . . . . 178.11(16) ?
C4 C5 C6 C17 . . . . 0.3(2) ?
C4 C5 C6 C7 . . . . -174.75(15) ?
C5 C6 C7 C22 . . . . -58.5(2) ?
C17 C6 C7 C22 . . . . 126.49(17) ?
C5 C6 C7 C8 . . . . 117.81(17) ?
C17 C6 C7 C8 . . . . -57.2(2) ?
C22 C7 C8 C9 . . . . 0.9(2) ?
C6 C7 C8 C9 . . . . -175.50(15) ?
C7 C8 C9 C10 . . . . -1.6(3) ?
C8 C9 C10 C21 . . . . 0.6(3) ?
C16 C11 C12 C13 . . . . -1.6(3) ?
C11 C12 C13 C14 . . . . -1.6(3) ?
C11 C12 C13 C24 . . . . 173.9(2) ?
C12 C13 C14 C15 . . . . 2.7(3) ?
C24 C13 C14 C15 . . . . -173.00(17) ?
C12 C13 C14 C17 . . . . -177.26(17) ?
C24 C13 C14 C17 . . . . 7.0(2) ?
C13 C14 C15 C16 . . . . -0.8(2) ?
C17 C14 C15 C16 . . . . 179.18(16) ?
C12 C11 C16 C15 . . . . 3.5(3) ?
C14 C15 C16 C11 . . . . -2.3(3) ?
C5 C6 C17 C18 . . . . -2.4(2) ?
C7 C6 C17 C18 . . . . 172.56(15) ?
C5 C6 C17 C14 . . . . 175.29(15) ?
C7 C6 C17 C14 . . . . -9.8(2) ?
C13 C14 C17 C18 . . . . -49.7(2) ?
C15 C14 C17 C18 . . . . 130.35(17) ?
C13 C14 C17 C6 . . . . 132.72(17) ?
C15 C14 C17 C6 . . . . -47.2(2) ?
C6 C17 C18 N1 . . . . 179.16(17) ?
C14 C17 C18 N1 . . . . 1.5(3) ?
C6 C17 C18 C3 . . . . 3.7(2) ?
C14 C17 C18 C3 . . . . -173.94(15) ?
C23 N1 C18 C17 . . . . 45.7(3) ?
C23 N1 C18 C3 . . . . -138.6(2) ?
C2 C3 C18 C17 . . . . 178.43(18) ?
C4 C3 C18 C17 . . . . -3.0(3) ?
C2 C3 C18 N1 . . . . 2.6(3) ?
C4 C3 C18 N1 . . . . -178.81(17) ?
C2 C1 C19 C20 . . . . 1.1(4) ?
C1 C19 C20 C4 . . . . -0.3(4) ?
C3 C4 C20 C19 . . . . -1.1(3) ?
C5 C4 C20 C19 . . . . -178.8(2) ?
C9 C10 C21 C22 . . . . 1.0(3) ?
C10 C21 C22 C7 . . . . -1.7(3) ?
C8 C7 C22 C21 . . . . 0.7(3) ?
C6 C7 C22 C21 . . . . 177.09(17) ?
C18 N1 C23 C24 . . . . -2.6(3) ?
N1 C23 C24 C13 . . . . -70.3(3) ?
C12 C13 C24 C23 . . . . -112.1(2) ?
C14 C13 C24 C23 . . . . 63.5(2) ?
